data_2200783
loop_
_publ_author_name
'Theivanayagam C Deivaraj'
'Jagadese J. Vittal'

_publ_section_title
;
 Bis(dithioacetato-\k^2^<i>S</i>)bis(triphenylphosphine-\k<i>P</i>)copper(I)
 1.5-toluene solvate
;
_journal_issue 12
_journal_name_full 'Acta Crystallographica Section E'
_journal_page_first m566
_journal_page_last m567
_journal_paper_doi 10.1107/S1600536801018281
_journal_volume 57
_journal_year 2001
_chemical_formula_sum 'C48.5 H45 Cu P2 S2'
_chemical_formula_weight 817.44
_chemical_name_systematic
;
 ?
;
_space_group_IT_number 14
_symmetry_cell_setting monoclinic
_symmetry_space_group_name_Hall '-P 2yn'
_symmetry_space_group_name_H-M 'P 1 21/n 1'
_audit_creation_method SHELXL-97
_cell_angle_alpha 90.00
_cell_angle_beta 95.7720(10)
_cell_angle_gamma 90.00
_cell_formula_units_Z 4
_cell_length_a 10.8877(2)
_cell_length_b 24.1232(4)
_cell_length_c 16.7066(2)
_cell_measurement_reflns_used 8192
_cell_measurement_temperature 293(2)
_cell_measurement_theta_max 25.0
_cell_measurement_theta_min 2.06
_cell_volume 4365.68(12)
_computing_cell_refinement 'SAINT (Bruker, 2000)'
_computing_data_collection 'SMART (Bruker, 2000)'
_computing_data_reduction SAINT
_computing_molecular_graphics SHELXTL
_computing_publication_material SHELXTL
_computing_structure_refinement SHELXTL
_computing_structure_solution 'SHELXTL (Bruker, 1997)'
_diffrn_ambient_temperature 293(2)
_diffrn_measured_fraction_theta_full .978
_diffrn_measured_fraction_theta_max .978
_diffrn_measurement_device_type 'SMART CCD diffractometer'
_diffrn_measurement_method '\w scans'
_diffrn_radiation_monochromator graphite
_diffrn_radiation_source 'fine-focus sealed tube'
_diffrn_radiation_type MoK\a
_diffrn_radiation_wavelength .71073
_diffrn_reflns_av_R_equivalents .0283
_diffrn_reflns_av_sigmaI/netI .0344
_diffrn_reflns_limit_h_max 12
_diffrn_reflns_limit_h_min -13
_diffrn_reflns_limit_k_max 24
_diffrn_reflns_limit_k_min -30
_diffrn_reflns_limit_l_max 20
_diffrn_reflns_limit_l_min -19
_diffrn_reflns_number 23356
_diffrn_reflns_theta_full 26.37
_diffrn_reflns_theta_max 26.37
_diffrn_reflns_theta_min 2.06
_exptl_absorpt_coefficient_mu .701
_exptl_absorpt_correction_T_max .845
_exptl_absorpt_correction_T_min .751
_exptl_absorpt_correction_type empirical
_exptl_absorpt_process_details '(SADABS; Sheldrick, 2000)'
_exptl_crystal_colour red
_exptl_crystal_density_diffrn 1.244
_exptl_crystal_density_method 'not measured'
_exptl_crystal_description 'blocks, cut'
_exptl_crystal_F_000 1708
_exptl_crystal_size_max .4
_exptl_crystal_size_mid .32
_exptl_crystal_size_min .24
_refine_diff_density_max .656
_refine_diff_density_min -.479
_refine_ls_extinction_method none
_refine_ls_goodness_of_fit_ref 1.102
_refine_ls_hydrogen_treatment mixed
_refine_ls_matrix_type full
_refine_ls_number_parameters 428
_refine_ls_number_reflns 8735
_refine_ls_number_restraints 36
_refine_ls_restrained_S_all 1.102
_refine_ls_R_factor_all .0910
_refine_ls_R_factor_gt .0642
_refine_ls_shift/su_max .000
_refine_ls_shift/su_mean .000
_refine_ls_structure_factor_coef Fsqd
_refine_ls_weighting_details 'calc w=1/[\s^2^(Fo^2^)+(0.0566P)^2^+4.3706P] where P=(Fo^2^+2Fc^2^)/3'
_refine_ls_weighting_scheme calc
_refine_ls_wR_factor_ref .1605
_reflns_number_gt 6380
_reflns_number_total 8735
_reflns_threshold_expression I>2\s(I)
_cod_data_source_file wn6063.cif
_cod_data_source_block I
_cod_original_sg_symbol_H-M 'P 21/n'
_cod_original_formula_sum 'C48.50 H45 Cu P2 S2'
_cod_database_code 2200783
_cod_database_fobs_code 2200783

loop_
_symmetry_equiv_pos_as_xyz
'x, y, z'
'-x+1/2, y+1/2, -z+1/2'
'-x, -y, -z'
'x-1/2, -y-1/2, z-1/2'

loop_
_atom_site_label
_atom_site_fract_x
_atom_site_fract_y
_atom_site_fract_z
_atom_site_U_iso_or_equiv
_atom_site_adp_type
_atom_site_calc_flag
_atom_site_refinement_flags
_atom_site_occupancy
_atom_site_disorder_assembly
_atom_site_disorder_group
_atom_site_type_symbol
Cu1 .67925(4) .14402(2) .36598(3) .05879(16) Uani d . 1 . . Cu
S1 .88836(11) .17352(5) .34836(8) .0777(3) Uani d . 1 . . S
S2 .78883(11) .06501(5) .31368(7) .0726(3) Uani d . 1 . . S
C1 .9054(4) .10953(18) .3174(3) .0680(11) Uani d . 1 . . C
C2 1.0295(5) .0914(2) .2910(4) .1061(19) Uani d . 1 . . C
H21 1.0250 .0532 .2750 .159 Uiso calc R 1 . . H
H22 1.0927 .0959 .3349 .159 Uiso calc R 1 . . H
H23 1.0488 .1138 .2464 .159 Uiso calc R 1 . . H
P1 .64461(9) .14692(4) .49713(6) .0520(2) Uani d . 1 . . P
P2 .52655(9) .16769(4) .27037(6) .0530(2) Uani d . 1 . . P
C1A .6281(3) .21737(16) .5358(2) .0552(9) Uani d . 1 . . C
C2A .5507(4) .23109(19) .5945(3) .0689(11) Uani d . 1 . . C
H2A .5051 .2036 .6170 .083 Uiso calc R 1 . . H
C3A .5417(4) .2857(2) .6192(3) .0773(13) Uani d . 1 . . C
H3A .4904 .2946 .6586 .093 Uiso calc R 1 . . H
C4A .6074(5) .3265(2) .5865(3) .0831(14) Uani d . 1 . . C
H4A .5992 .3630 .6027 .100 Uiso calc R 1 . . H
C5A .6854(5) .3138(2) .5297(3) .0804(13) Uani d . 1 . . C
H5A .7308 .3416 .5079 .096 Uiso calc R 1 . . H
C6A .6967(4) .25931(17) .5047(2) .0648(10) Uani d . 1 . . C
H6A .7507 .2508 .4668 .078 Uiso calc R 1 . . H
C1B .7659(3) .11632(16) .5675(2) .0554(9) Uani d . 1 . . C
C2B .7861(5) .13114(19) .6478(3) .0760(12) Uani d . 1 . . C
H2B .7360 .1575 .6688 .091 Uiso calc R 1 . . H
C3B .8814(5) .1065(2) .6971(3) .0928(16) Uani d . 1 . . C
H3BA .8951 .1170 .7508 .111 Uiso calc R 1 . . H
C4B .9550(5) .0673(2) .6679(3) .0851(14) Uani d . 1 . . C
H4B 1.0186 .0512 .7014 .102 Uiso calc R 1 . . H
C5B .9353(4) .0518(2) .5899(3) .0862(14) Uani d . 1 . . C
H5B .9840 .0243 .5702 .103 Uiso calc R 1 . . H
C6B .8430(4) .0766(2) .5395(3) .0717(11) Uani d . 1 . . C
H6B .8322 .0664 .4855 .086 Uiso calc R 1 . . H
C1C .5024(4) .11279(17) .5204(2) .0611(10) Uani d . 1 . . C
C2C .3893(4) .1343(2) .4907(3) .0706(11) Uani d . 1 . . C
H2C .3866 .1671 .4614 .085 Uiso calc R 1 . . H
C3C .2801(4) .1080(2) .5036(3) .0884(15) Uani d . 1 . . C
H3C .2047 .1233 .4836 .106 Uiso calc R 1 . . H
C4C .2839(6) .0592(3) .5462(5) .124(2) Uani d . 1 . . C
H4C .2110 .0414 .5556 .148 Uiso calc R 1 . . H
C5C .3936(6) .0372(3) .5742(6) .157(4) Uani d . 1 . . C
H5C .3957 .0038 .6020 .188 Uiso calc R 1 . . H
C6C .5035(5) .0635(2) .5621(4) .113(2) Uani d . 1 . . C
H6C .5783 .0478 .5823 .135 Uiso calc R 1 . . H
C1D .4325(3) .10820(16) .2346(2) .0570(9) Uani d . 1 . . C
C2D .3975(4) .07056(19) .2909(3) .0753(12) Uani d . 1 . . C
H2D .4245 .0756 .3450 .090 Uiso calc R 1 . . H
C3D .3231(5) .0258(2) .2679(3) .0892(15) Uani d . 1 . . C
H3D .2993 .0014 .3066 .107 Uiso calc R 1 . . H
C4D .2844(5) .0170(2) .1885(4) .0897(15) Uani d . 1 . . C
H4D .2353 -.0135 .1730 .108 Uiso calc R 1 . . H
C5D .3185(5) .0536(2) .1321(3) .0928(16) Uani d . 1 . . C
H5D .2920 .0479 .0780 .111 Uiso calc R 1 . . H
C6D .3925(4) .0992(2) .1547(3) .0768(12) Uani d . 1 . . C
H6D .4150 .1237 .1157 .092 Uiso calc R 1 . . H
C1E .4142(3) .21731(16) .3033(2) .0517(8) Uani d . 1 . . C
C2E .2873(4) .21296(18) .2857(2) .0657(10) Uani d . 1 . . C
H2E .2541 .1831 .2557 .079 Uiso calc R 1 . . H
C3E .2097(4) .2529(2) .3126(3) .0798(13) Uani d . 1 . . C
H3E .1248 .2499 .3001 .096 Uiso calc R 1 . . H
C4E .2575(5) .2965(2) .3574(3) .0802(13) Uani d . 1 . . C
H4E .2049 .3231 .3755 .096 Uiso calc R 1 . . H
C5E .3827(5) .30139(19) .3758(3) .0779(12) Uani d . 1 . . C
H5E .4148 .3312 .4064 .093 Uiso calc R 1 . . H
C6E .4610(4) .26203(17) .3492(2) .0658(10) Uani d . 1 . . C
H6E .5458 .2654 .3620 .079 Uiso calc R 1 . . H
C1F .5693(3) .20039(16) .1783(2) .0553(9) Uani d . 1 . . C
C2F .6755(4) .1819(2) .1463(2) .0739(12) Uani d . 1 . . C
H2F .7228 .1536 .1717 .089 Uiso calc R 1 . . H
C3F .7104(4) .2058(2) .0763(3) .0842(15) Uani d . 1 . . C
H3F .7804 .1929 .0546 .101 Uiso calc R 1 . . H
C4F .6431(5) .2481(2) .0390(3) .0840(14) Uani d . 1 . . C
H4F .6680 .2641 -.0073 .101 Uiso calc R 1 . . H
C5F .5388(5) .2667(2) .0701(3) .0845(14) Uani d . 1 . . C
H5F .4927 .2953 .0448 .101 Uiso calc R 1 . . H
C6F .5019(4) .24256(18) .1397(2) .0712(11) Uani d . 1 . . C
H6F .4308 .2552 .1604 .085 Uiso calc R 1 . . H
C1S .7727(10) .3258(4) .2430(6) .1393(14) Uiso d PD .70 A 1 C
H1SA .7862 .2879 .2591 .209 Uiso calc PR .70 A 1 H
H1SB .8033 .3317 .1918 .209 Uiso calc PR .70 A 1 H
H1SC .6859 .3338 .2389 .209 Uiso calc PR .70 A 1 H
C2S .8401(7) .3637(3) .3051(4) .1393(14) Uiso d PGD .70 A 1 C
C3S .9102(8) .3398(2) .3702(5) .1393(14) Uiso d PGD .70 A 1 C
H3SA .9135 .3014 .3754 .167 Uiso calc PR .70 A 1 H
C4S .9754(7) .3732(3) .4275(4) .1393(14) Uiso d PG .70 A 1 C
H4SA 1.0222 .3571 .4711 .167 Uiso calc PR .70 A 1 H
C5S .9705(6) .4305(3) .4197(4) .1393(14) Uiso d PG .70 A 1 C
H5SA 1.0141 .4529 .4580 .167 Uiso calc PR .70 A 1 H
C6S .9004(7) .4545(2) .3546(5) .1393(14) Uiso d PG .70 A 1 C
H6SA .8971 .4928 .3494 .167 Uiso calc PR .70 A 1 H
C7S .8352(6) .4211(3) .2973(4) .1393(14) Uiso d PGD .70 A 1 C
H7SA .7883 .4371 .2537 .167 Uiso calc PR .70 A 1 H
C1T 1.019(2) .4076(9) .4483(10) .137(3) Uiso d PD .30 B 2 C
H1TA 1.0388 .3766 .4834 .205 Uiso calc PR .30 B 2 H
H1TB .9754 .4350 .4760 .205 Uiso calc PR .30 B 2 H
H1TC 1.0940 .4234 .4326 .205 Uiso calc PR .30 B 2 H
C2T .9389(15) .3881(6) .3740(8) .137(3) Uiso d PGD .30 B 2 C
C3T .9044(17) .3328(5) .3661(9) .137(3) Uiso d PGD .30 B 2 C
H3TA .9287 .3078 .4070 .164 Uiso calc PR .30 B 2 H
C4T .8335(16) .3148(5) .2971(10) .137(3) Uiso d PG .30 B 2 C
H4TA .8104 .2778 .2919 .164 Uiso calc PR .30 B 2 H
C5T .7972(14) .3522(7) .2360(8) .137(3) Uiso d PG .30 B 2 C
H5TA .7498 .3402 .1898 .164 Uiso calc PR .30 B 2 H
C6T .8318(15) .4076(7) .2439(8) .137(3) Uiso d PG .30 B 2 C
H6TA .8075 .4326 .2030 .164 Uiso calc PR .30 B 2 H
C7T .9026(15) .4255(5) .3129(9) .137(3) Uiso d PGD .30 B 2 C
H7TA .9257 .4626 .3181 .164 Uiso calc PR .30 B 2 H
C1R -.158(2) .0607(13) .023(2) .145(5) Uiso d PD .25 C -3 C
H1RA -.1916 .0417 .0667 .217 Uiso calc PR .25 C -3 H
H1RB -.2207 .0641 -.0213 .217 Uiso calc PR .25 C -3 H
H1RC -.1307 .0969 .0407 .217 Uiso calc PR .25 C -3 H
C2R -.049(2) .0276(9) -.0031(14) .145(5) Uiso d PGD .25 C -3 C
C3R -.009(2) -.0200(11) .0387(14) .145(5) Uiso d PGD .25 C -3 C
H3RA -.0485 -.0316 .0826 .174 Uiso calc PR .25 C -3 H
C4R .090(2) -.0501(9) .0149(17) .145(5) Uiso d PG .25 C -3 C
H4RA .1165 -.0819 .0428 .174 Uiso calc PR .25 C -3 H
C5R .1489(19) -.0327(11) -.0507(16) .145(5) Uiso d PG .25 C -3 C
H5RA .2150 -.0528 -.0666 .174 Uiso calc PR .25 C -3 H
C6R .109(2) .0149(12) -.0924(13) .145(5) Uiso d PG .25 C -3 C
H6RA .1485 .0266 -.1363 .174 Uiso calc PR .25 C -3 H
C7R .010(2) .0451(9) -.0686(14) .145(5) Uiso d PGD .25 C -3 C
H7RA -.0165 .0769 -.0966 .174 Uiso calc PR .25 C -3 H
C1O -.150(2) .0276(13) .0851(18) .142(4) Uiso d PD .25 D -4 C
H1OA -.1847 .0633 .0714 .213 Uiso calc PR .25 D -4 H
H1OB -.1111 .0283 .1393 .213 Uiso calc PR .25 D -4 H
H1OC -.2140 .0001 .0806 .213 Uiso calc PR .25 D -4 H
C2O -.053(2) .0131(9) .0276(14) .142(4) Uiso d PGD .25 D -4 C
C3O -.025(2) .0517(8) -.0294(15) .142(4) Uiso d PGD .25 D -4 C
H3OA -.0628 .0863 -.0318 .170 Uiso calc PR .25 D -4 H
C4O .061(3) .0387(9) -.0828(14) .142(4) Uiso d PG .25 D -4 C
H4OA .0801 .0645 -.1210 .170 Uiso calc PR .25 D -4 H
C5O .118(2) -.0130(10) -.0793(14) .142(4) Uiso d PG .25 D -4 C
H5OA .1751 -.0217 -.1150 .170 Uiso calc PR .25 D -4 H
C6O .089(2) -.0516(8) -.0223(14) .142(4) Uiso d PG .25 D -4 C
H6OA .1271 -.0861 -.0199 .170 Uiso calc PR .25 D -4 H
C7O .003(3) -.0385(9) .0311(14) .142(4) Uiso d PGD .25 D -4 C
H7OA -.0158 -.0644 .0693 .170 Uiso calc PR .25 D -4 H

loop_
_atom_site_aniso_label
_atom_site_aniso_U_11
_atom_site_aniso_U_22
_atom_site_aniso_U_33
_atom_site_aniso_U_12
_atom_site_aniso_U_13
_atom_site_aniso_U_23
Cu1 .0458(3) .0765(3) .0542(3) .0054(2) .00569(19) .0027(2)
S1 .0619(7) .0756(7) .0976(9) -.0104(5) .0174(6) -.0055(6)
S2 .0716(7) .0662(7) .0816(7) -.0006(5) .0151(6) -.0050(6)
C1 .061(2) .075(3) .070(3) .010(2) .016(2) .015(2)
C2 .071(3) .106(4) .148(5) .016(3) .044(3) .017(4)
P1 .0446(5) .0592(6) .0523(5) -.0019(4) .0056(4) .0014(4)
P2 .0459(5) .0650(6) .0480(5) .0016(4) .0036(4) .0003(4)
C1A .046(2) .064(2) .054(2) .0000(17) -.0019(16) -.0001(18)
C2A .060(2) .079(3) .068(3) -.003(2) .006(2) -.009(2)
C3A .065(3) .089(3) .077(3) .006(2) .004(2) -.022(3)
C4A .080(3) .069(3) .096(4) .006(3) -.011(3) -.019(3)
C5A .086(3) .067(3) .085(3) -.015(2) -.002(3) .001(2)
C6A .058(2) .068(3) .067(3) -.009(2) .0021(19) .000(2)
C1B .053(2) .056(2) .057(2) -.0054(17) .0033(17) .0056(18)
C2B .092(3) .068(3) .065(3) .014(2) -.007(2) -.004(2)
C3B .119(4) .086(4) .067(3) .006(3) -.026(3) -.005(3)
C4B .079(3) .082(3) .089(3) .006(3) -.019(3) .010(3)
C5B .069(3) .105(4) .085(3) .024(3) .006(2) .009(3)
C6B .065(3) .092(3) .058(2) .013(2) .0032(19) .001(2)
C1C .058(2) .063(2) .065(2) -.0068(19) .0160(19) -.0052(19)
C2C .056(2) .086(3) .071(3) -.013(2) .007(2) -.001(2)
C3C .056(3) .102(4) .110(4) -.011(3) .019(3) -.018(3)
C4C .074(4) .088(4) .219(8) -.024(3) .063(4) -.010(4)
C5C .090(5) .093(5) .299(11) -.005(4) .073(6) .061(6)
C6C .067(3) .086(4) .191(6) .004(3) .039(4) .045(4)
C1D .049(2) .060(2) .061(2) .0045(17) .0029(17) -.0013(18)
C2D .081(3) .074(3) .071(3) -.008(2) .006(2) .004(2)
C3D .089(4) .079(3) .100(4) -.015(3) .014(3) .011(3)
C4D .086(3) .065(3) .114(4) -.009(3) -.009(3) -.010(3)
C5D .104(4) .084(4) .085(3) -.007(3) -.021(3) -.012(3)
C6D .087(3) .073(3) .068(3) -.009(2) -.007(2) -.002(2)
C1E .052(2) .061(2) .0426(18) .0002(17) .0069(15) .0037(16)
C2E .052(2) .080(3) .066(2) -.001(2) .0114(19) -.005(2)
C3E .056(3) .106(4) .079(3) .010(2) .018(2) -.003(3)
C4E .090(4) .086(3) .069(3) .023(3) .030(3) .002(2)
C5E .094(4) .070(3) .071(3) .004(3) .011(2) -.008(2)
C6E .068(3) .069(3) .059(2) .003(2) .0013(19) .001(2)
C1F .051(2) .067(2) .0475(19) -.0066(18) .0049(16) -.0016(17)
C2F .057(2) .109(4) .056(2) .009(2) .0073(19) -.002(2)
C3F .061(3) .133(5) .062(3) -.006(3) .022(2) -.011(3)
C4F .100(4) .094(4) .062(3) -.022(3) .025(3) .000(3)
C5F .105(4) .081(3) .070(3) .003(3) .022(3) .013(2)
C6F .078(3) .076(3) .062(2) .006(2) .023(2) .012(2)

loop_
_atom_type_symbol
_atom_type_description
_atom_type_scat_dispersion_real
_atom_type_scat_dispersion_imag
_atom_type_scat_source
C C .0033 .0016 'International Tables Vol C Tables 4.2.6.8 and 6.1.1.4'
H H .0000 .0000 'International Tables Vol C Tables 4.2.6.8 and 6.1.1.4'
P P .1023 .0942 'International Tables Vol C Tables 4.2.6.8 and 6.1.1.4'
S S .1246 .1234 'International Tables Vol C Tables 4.2.6.8 and 6.1.1.4'
Cu Cu .3201 1.2651 'International Tables Vol C Tables 4.2.6.8 and 6.1.1.4'

loop_
_geom_angle_atom_site_label_1
_geom_angle_atom_site_label_2
_geom_angle_atom_site_label_3
_geom_angle
_geom_angle_publ_flag
P2 Cu1 P1 119.64(4) y
P2 Cu1 S1 118.14(5) y
P1 Cu1 S1 110.96(4) y
P2 Cu1 S2 107.09(4) y
P1 Cu1 S2 120.21(4) y
S1 Cu1 S2 71.92(4) y
C1 S1 Cu1 84.26(15) y
C1 S2 Cu1 83.19(15) y
C2 C1 S1 119.4(4) y
C2 C1 S2 120.0(4) ?
S1 C1 S2 120.6(2) ?
C1C P1 C1B 104.66(18) ?
C1C P1 C1A 103.12(18) ?
C1B P1 C1A 103.70(17) ?
C1C P1 Cu1 114.78(13) ?
C1B P1 Cu1 115.43(13) ?
C1A P1 Cu1 113.72(13) ?
C1D P2 C1F 104.21(17) ?
C1D P2 C1E 103.99(17) ?
C1F P2 C1E 101.77(17) ?
C1D P2 Cu1 112.36(13) ?
C1F P2 Cu1 118.15(12) ?
C1E P2 Cu1 114.74(12) ?
C6A C1A C2A 118.4(4) ?
C6A C1A P1 117.9(3) ?
C2A C1A P1 123.7(3) ?
C3A C2A C1A 120.0(4) ?
C4A C3A C2A 120.7(4) ?
C3A C4A C5A 120.2(5) ?
C4A C5A C6A 120.0(5) ?
C5A C6A C1A 120.7(4) ?
C2B C1B C6B 117.6(4) ?
C2B C1B P1 123.5(3) ?
C6B C1B P1 118.9(3) ?
C1B C2B C3B 120.0(4) ?
C4B C3B C2B 121.0(5) ?
C5B C4B C3B 119.7(4) ?
C4B C5B C6B 120.3(5) ?
C5B C6B C1B 121.4(4) ?
C6C C1C C2C 117.9(4) ?
C6C C1C P1 122.1(3) ?
C2C C1C P1 119.8(3) ?
C1C C2C C3C 121.4(5) ?
C4C C3C C2C 119.4(5) ?
C5C C4C C3C 119.8(5) ?
C4C C5C C6C 121.1(6) ?
C1C C6C C5C 120.3(5) ?
C6D C1D C2D 118.1(4) ?
C6D C1D P2 123.5(3) ?
C2D C1D P2 118.4(3) ?
C3D C2D C1D 121.1(4) ?
C4D C3D C2D 120.4(5) ?
C3D C4D C5D 119.3(5) ?
C4D C5D C6D 120.8(5) ?
C1D C6D C5D 120.3(5) ?
C2E C1E C6E 118.5(4) ?
C2E C1E P2 124.6(3) ?
C6E C1E P2 116.9(3) ?
C3E C2E C1E 120.4(4) ?
C4E C3E C2E 120.2(4) ?
C3E C4E C5E 120.3(4) ?
C4E C5E C6E 120.1(5) ?
C5E C6E C1E 120.5(4) ?
C6F C1F C2F 118.7(4) ?
C6F C1F P2 123.0(3) ?
C2F C1F P2 118.4(3) ?
C3F C2F C1F 119.8(4) ?
C4F C3F C2F 120.8(4) ?
C3F C4F C5F 119.8(4) ?
C4F C5F C6F 119.8(5) ?
C1F C6F C5F 121.0(4) ?
C3S C2S C7S 120.0 ?
C3S C2S C1S 118.3(5) ?
C7S C2S C1S 121.7(5) ?
C2S C3S C4S 120.0 ?
C5S C4S C3S 120.0 ?
C4S C5S C6S 120.0 ?
C5S C6S C7S 120.0 ?
C6S C7S C2S 120.0 ?
C3T C2T C7T 120.0 ?
C3T C2T C1T 120.1(7) ?
C7T C2T C1T 119.9(7) ?
C2T C3T C4T 120.0 ?
C5T C4T C3T 120.0 ?
C4T C5T C6T 120.0 ?
C7T C6T C5T 120.0 ?
C6T C7T C2T 120.0 ?
C3R C2R C7R 120.0 ?
C3R C2R C1R 119.9(8) ?
C7R C2R C1R 120.1(7) ?
C2R C3R C4R 120.0 ?
C3R C4R C5R 120.0 ?
C6R C5R C4R 120.0 ?
C7R C6R C5R 120.0 ?
C6R C7R C2R 120.0 ?
C3O C2O C7O 120.0 ?
C3O C2O C1O 119.5(8) ?
C7O C2O C1O 120.5(8) ?
C2O C3O C4O 120.0 ?
C3O C4O C5O 120.0 ?
C6O C5O C4O 120.0 ?
C7O C6O C5O 120.0 ?
C6O C7O C2O 120.0 ?

loop_
_geom_bond_atom_site_label_1
_geom_bond_atom_site_label_2
_geom_bond_site_symmetry_2
_geom_bond_distance
_geom_bond_publ_flag
Cu1 P2 . 2.2600(10) y
Cu1 P1 . 2.2614(10) y
Cu1 S1 . 2.4314(12) y
Cu1 S2 . 2.4556(12) y
S1 C1 . 1.645(5) y
S2 C1 . 1.659(5) y
C1 C2 . 1.527(6) y
P1 C1C . 1.830(4) ?
P1 C1B . 1.833(4) ?
P1 C1A . 1.834(4) ?
P2 C1D . 1.828(4) ?
P2 C1F . 1.829(4) ?
P2 C1E . 1.835(4) ?
C1A C6A . 1.389(5) ?
C1A C2A . 1.395(5) ?
C2A C3A . 1.387(6) ?
C3A C4A . 1.362(7) ?
C4A C5A . 1.370(7) ?
C5A C6A . 1.388(6) ?
C1B C2B . 1.384(5) ?
C1B C6B . 1.386(6) ?
C2B C3B . 1.392(6) ?
C3B C4B . 1.361(7) ?
C4B C5B . 1.352(7) ?
C5B C6B . 1.381(6) ?
C1C C6C . 1.378(6) ?
C1C C2C . 1.381(6) ?
C2C C3C . 1.384(6) ?
C3C C4C . 1.374(8) ?
C4C C5C . 1.348(9) ?
C5C C6C . 1.387(7) ?
C1D C6D . 1.380(6) ?
C1D C2D . 1.388(6) ?
C2D C3D . 1.381(6) ?
C3D C4D . 1.367(7) ?
C4D C5D . 1.369(7) ?
C5D C6D . 1.394(7) ?
C1E C2E . 1.387(5) ?
C1E C6E . 1.391(5) ?
C2E C3E . 1.386(6) ?
C3E C4E . 1.364(7) ?
C4E C5E . 1.372(7) ?
C5E C6E . 1.380(6) ?
C1F C6F . 1.376(6) ?
C1F C2F . 1.396(5) ?
C2F C3F . 1.390(6) ?
C3F C4F . 1.370(7) ?
C4F C5F . 1.371(7) ?
C5F C6F . 1.396(6) ?
C1S C2S . 1.516(7) ?
C2S C3S . 1.3900 ?
C2S C7S . 1.3900 ?
C3S C4S . 1.3900 ?
C4S C5S . 1.3900 ?
C5S C6S . 1.3900 ?
C6S C7S . 1.3900 ?
C1T C2T . 1.519(8) ?
C2T C3T . 1.3900 ?
C2T C7T . 1.3900 ?
C3T C4T . 1.3900 ?
C4T C5T . 1.3900 ?
C5T C6T . 1.3900 ?
C6T C7T . 1.3900 ?
C1R C2R . 1.532(8) ?
C2R C3R . 1.3900 ?
C2R C7R . 1.3900 ?
C3R C4R . 1.3900 ?
C4R C5R . 1.3900 ?
C5R C6R . 1.3900 ?
C6R C7R . 1.3900 ?
C1O C2O . 1.532(8) ?
C2O C3O . 1.3900 ?
C2O C7O . 1.3900 ?
C3O C4O . 1.3900 ?
C4O C5O . 1.3900 ?
C5O C6O . 1.3900 ?
C6O C7O . 1.3900 ?
